data_7150252
loop_
_publ_author_name
'Nehls, Benjamin S.'
'Galbrecht, Frank'
'Bilge, Askin'
'Brauer, David J.'
'Lehmann, Christian W.'
'Scherf, Ullrich'
'Farrell, Tony'

_publ_section_title
;
 Synthesis and spectroscopy of an oligophenyl based cruciform with
 remarkable pi-pi assisted folding.
;
_journal_issue 17
_journal_name_full 'Organic &amp; biomolecular chemistry'
_journal_page_first 3213
_journal_page_last 3219
_journal_paper_doi 10.1039/b508125d
_journal_volume 3
_journal_year 2005
_chemical_compound_source solvent
_chemical_formula_moiety 'C32 H34'
_chemical_formula_sum 'C32 H34'
_chemical_formula_weight 418.59
_chemical_name_systematic
;
?
;
_space_group_IT_number 14
_symmetry_cell_setting monoclinic
_symmetry_Int_Tables_number 14
_symmetry_space_group_name_Hall '-P 2ybc'
_symmetry_space_group_name_H-M 'P 1 21/c 1'
_atom_sites_solution_hydrogens geom
_atom_sites_solution_primary direct
_atom_sites_solution_secondary difmap
_cell_angle_alpha 90.00
_cell_angle_beta 93.2000(10)
_cell_angle_gamma 90.00
_cell_formula_units_Z 4
_cell_length_a 7.68070(10)
_cell_length_b 13.23650(10)
_cell_length_c 24.2500(3)
_cell_measurement_reflns_used 8192
_cell_measurement_temperature 100
_cell_measurement_theta_max 69.19
_cell_measurement_theta_min 3.65
_cell_volume 2461.55(5)
_computing_cell_refinement 'SMART software (Siemens, 1995)'
_computing_data_collection 'SMART software (Siemens, 1995)'
_computing_data_reduction 'SAINT software (Siemens, 1995)'
_computing_molecular_graphics 'DIAMOND (Crystal Impact GbR, 1999)'
_computing_structure_refinement 'SHELXL-97 (Sheldrick, 1997)'
_computing_structure_solution 'SHELXS-97 (Sheldrick, 1990)'
_diffrn_ambient_temperature 100
_diffrn_measured_fraction_theta_full 0.903
_diffrn_measured_fraction_theta_max 0.903
_diffrn_measurement_device_type 'Siemens SMART'
_diffrn_measurement_method 'CCD \w-scan'
_diffrn_radiation_monochromator graphite
_diffrn_radiation_source 'fine-focus sealed tube'
_diffrn_radiation_type CuK\a
_diffrn_radiation_wavelength 1.54178
_diffrn_reflns_av_R_equivalents 0.0386
_diffrn_reflns_av_sigmaI/netI 0.0283
_diffrn_reflns_limit_h_max 7
_diffrn_reflns_limit_h_min -8
_diffrn_reflns_limit_k_max 15
_diffrn_reflns_limit_k_min -16
_diffrn_reflns_limit_l_max 27
_diffrn_reflns_limit_l_min -29
_diffrn_reflns_number 15596
_diffrn_reflns_theta_full 69.16
_diffrn_reflns_theta_max 69.16
_diffrn_reflns_theta_min 3.65
_diffrn_standards_decay_% 0.00
_diffrn_standards_number 0
_exptl_absorpt_coefficient_mu 0.471
_exptl_absorpt_correction_T_max 0.95
_exptl_absorpt_correction_T_min 0.89
_exptl_absorpt_correction_type gaussian
_exptl_absorpt_process_details 'XPREP, Siemens (1995)'
_exptl_crystal_colour colorless
_exptl_crystal_density_diffrn 1.130
_exptl_crystal_density_meas ?
_exptl_crystal_density_method none
_exptl_crystal_description block
_exptl_crystal_F_000 904
_exptl_crystal_size_max 0.26
_exptl_crystal_size_mid 0.18
_exptl_crystal_size_min 0.12
_refine_diff_density_max 0.222
_refine_diff_density_min -0.217
_refine_diff_density_rms 0.043
_refine_ls_extinction_coef 0.0070(3)
_refine_ls_extinction_expression Fc^*^=kFc[1+0.001xFc^2^\l^3^/sin(2\q)]^-1/4^
_refine_ls_extinction_method SHELXL
_refine_ls_goodness_of_fit_ref 1.070
_refine_ls_hydrogen_treatment constr
_refine_ls_matrix_type full
_refine_ls_number_parameters 296
_refine_ls_number_reflns 4157
_refine_ls_number_restraints 0
_refine_ls_restrained_S_all 1.070
_refine_ls_R_factor_all 0.0431
_refine_ls_R_factor_gt 0.0424
_refine_ls_shift/su_max 0.000
_refine_ls_shift/su_mean 0.000
_refine_ls_structure_factor_coef Fsqd
_refine_ls_weighting_details 'calc w=1/[\s^2^(Fo^2^)+(0.0506P)^2^+0.8977P] where P=(Fo^2^+2Fc^2^)/3'
_refine_ls_weighting_scheme calc
_refine_ls_wR_factor_gt 0.1072
_refine_ls_wR_factor_ref 0.1078
_reflns_number_gt 4081
_reflns_number_total 4157
_reflns_threshold_expression I>2\s(I)
_cod_data_source_file b508125d.txt
_cod_data_source_block 4901
_cod_depositor_comments
;
The following automatic conversions were performed:
'_geom_angle_publ_flag' value 'N' changed to 'n' according to
'/home/saulius/struct/CIF-dictionaries/cif_core.dic' dictionary named
'cif_core.dic' version 2.4.1 from 2010-06-29 (68
times).

'_geom_bond_publ_flag' value 'N' changed to 'n' according to
'/home/saulius/struct/CIF-dictionaries/cif_core.dic' dictionary named
'cif_core.dic' version 2.4.1 from 2010-06-29 (34 times).

Automatic conversion script
Id: cif_fix_enum 1527 2010-12-29 10:47:43Z saulius 

The following automatic conversions were performed:

'_exptl_crystal_density_meas' value 'none' was changed to '?' - the
value is perceived as not measured.

Automatic conversion script
Id: cif_fix_values 3008 2015-01-20 13:52:24Z robertas 
;
_cod_original_sg_symbol_H-M 'P 21/c'
_cod_database_code 7150252

loop_
_symmetry_equiv_pos_as_xyz
'x, y, z'
'-x, y+1/2, -z+1/2'
'-x, -y, -z'
'x, -y-1/2, z-1/2'

loop_
_atom_site_label
_atom_site_type_symbol
_atom_site_fract_x
_atom_site_fract_y
_atom_site_fract_z
_atom_site_U_iso_or_equiv
_atom_site_adp_type
_atom_site_occupancy
_atom_site_symmetry_multiplicity
_atom_site_calc_flag
_atom_site_refinement_flags
_atom_site_disorder_assembly
_atom_site_disorder_group
C10 C -0.07930(17) 0.27410(8) -0.03854(5) 0.0251(3) Uani 1 1 d . . .
C11 C 0.24615(16) 0.08426(8) 0.07298(4) 0.0215(3) Uani 1 1 d . . .
C12 C 0.06680(17) 0.07135(8) 0.06810(5) 0.0236(3) Uani 1 1 d . . .
H12 H 0.0146 0.0203 0.0892 0.028 Uiso 1 1 calc R . .
C13 C -0.03818(17) 0.13140(9) 0.03298(5) 0.0241(3) Uani 1 1 d . . .
H13 H -0.1607 0.1207 0.0306 0.029 Uiso 1 1 calc R . .
C14 C 0.03299(17) 0.20712(8) 0.00119(4) 0.0222(3) Uani 1 1 d . . .
C15 C 0.21292(17) 0.22020(9) 0.00652(5) 0.0240(3) Uani 1 1 d . . .
H15 H 0.2652 0.2715 -0.0144 0.029 Uiso 1 1 calc R . .
C16 C 0.31768(17) 0.16047(9) 0.04144(4) 0.0237(3) Uani 1 1 d . . .
H16 H 0.4401 0.1714 0.0440 0.028 Uiso 1 1 calc R . .
C17 C -0.0258(2) 0.25632(11) -0.09800(5) 0.0407(4) Uani 1 1 d . . .
H17A H 0.0977 0.2734 -0.1005 0.061 Uiso 1 1 calc R . .
H17B H -0.0968 0.2990 -0.1235 0.061 Uiso 1 1 calc R . .
H17C H -0.0441 0.1852 -0.1079 0.061 Uiso 1 1 calc R . .
C18 C -0.27309(19) 0.25237(10) -0.03617(6) 0.0368(3) Uani 1 1 d . . .
H18A H -0.2962 0.1820 -0.0468 0.055 Uiso 1 1 calc R . .
H18B H -0.3390 0.2975 -0.0617 0.055 Uiso 1 1 calc R . .
H18C H -0.3090 0.2636 0.0015 0.055 Uiso 1 1 calc R . .
C19 C -0.04713(18) 0.38526(9) -0.02340(5) 0.0279(3) Uani 1 1 d . . .
H19A H -0.0818 0.3975 0.0143 0.042 Uiso 1 1 calc R . .
H19B H -0.1160 0.4285 -0.0492 0.042 Uiso 1 1 calc R . .
H19C H 0.0770 0.4009 -0.0257 0.042 Uiso 1 1 calc R . .
C21 C 0.36140(17) 0.01651(8) 0.10781(5) 0.0232(3) Uani 1 1 d . . .
C22 C 0.32102(17) -0.01440(8) 0.16135(5) 0.0244(3) Uani 1 1 d . . .
C23 C 0.42748(19) -0.08682(9) 0.18845(5) 0.0305(3) Uani 1 1 d . . .
H23 H 0.3986 -0.1099 0.2239 0.037 Uiso 1 1 calc R . .
C24 C 0.57322(19) -0.12569(9) 0.16517(6) 0.0344(3) Uani 1 1 d . . .
H24 H 0.6420 -0.1757 0.1841 0.041 Uiso 1 1 calc R . .
C25 C 0.61831(19) -0.09112(10) 0.11394(6) 0.0329(3) Uani 1 1 d . . .
H25 H 0.7213 -0.1149 0.0983 0.040 Uiso 1 1 calc R . .
C26 C 0.51178(18) -0.02164(9) 0.08578(5) 0.0275(3) Uani 1 1 d . . .
H26 H 0.5422 0.0007 0.0504 0.033 Uiso 1 1 calc R . .
C31 C 0.17342(17) 0.02768(9) 0.19141(4) 0.0248(3) Uani 1 1 d . . .
C32 C 0.15404(17) 0.13168(9) 0.20203(4) 0.0242(3) Uani 1 1 d . . .
C33 C 0.01357(18) 0.16296(10) 0.23213(5) 0.0301(3) Uani 1 1 d . . .
H33 H 0.0001 0.2329 0.2397 0.036 Uiso 1 1 calc R . .
C34 C -0.10632(19) 0.09535(11) 0.25121(5) 0.0351(3) Uani 1 1 d . . .
H34 H -0.2006 0.1187 0.2715 0.042 Uiso 1 1 calc R . .
C35 C -0.08784(19) -0.00661(11) 0.24054(5) 0.0361(3) Uani 1 1 d . . .
H35 H -0.1699 -0.0538 0.2532 0.043 Uiso 1 1 calc R . .
C36 C 0.05077(19) -0.03932(10) 0.21138(5) 0.0314(3) Uani 1 1 d . . .
H36 H 0.0633 -0.1096 0.2046 0.038 Uiso 1 1 calc R . .
C40 C 0.59409(17) 0.46113(9) 0.12848(5) 0.0239(3) Uani 1 1 d . . .
C41 C 0.27313(17) 0.21090(8) 0.18251(4) 0.0224(3) Uani 1 1 d . . .
C42 C 0.45376(16) 0.20605(8) 0.18902(4) 0.0225(3) Uani 1 1 d . . .
H42 H 0.5073 0.1481 0.2057 0.027 Uiso 1 1 calc R . .
C43 C 0.55749(17) 0.28455(8) 0.17155(4) 0.0225(3) Uani 1 1 d . . .
H43 H 0.6807 0.2788 0.1763 0.027 Uiso 1 1 calc R . .
C44 C 0.48486(16) 0.37172(8) 0.14721(4) 0.0212(3) Uani 1 1 d . . .
C45 C 0.30393(17) 0.37542(9) 0.14050(5) 0.0245(3) Uani 1 1 d . . .
H45 H 0.2501 0.4333 0.1238 0.029 Uiso 1 1 calc R . .
C46 C 0.20041(17) 0.29729(9) 0.15739(5) 0.0253(3) Uani 1 1 d . . .
H46 H 0.0773 0.3024 0.1518 0.030 Uiso 1 1 calc R . .
C47 C 0.5510(2) 0.55538(9) 0.16248(5) 0.0338(3) Uani 1 1 d . . .
H47A H 0.5788 0.5421 0.2018 0.051 Uiso 1 1 calc R . .
H47B H 0.4266 0.5711 0.1568 0.051 Uiso 1 1 calc R . .
H47C H 0.6202 0.6128 0.1506 0.051 Uiso 1 1 calc R . .
C48 C 0.54856(18) 0.48249(10) 0.06716(5) 0.0282(3) Uani 1 1 d . . .
H48A H 0.6181 0.5396 0.0551 0.042 Uiso 1 1 calc R . .
H48B H 0.4243 0.4989 0.0619 0.042 Uiso 1 1 calc R . .
H48C H 0.5742 0.4226 0.0453 0.042 Uiso 1 1 calc R . .
C49 C 0.78923(18) 0.44055(10) 0.13567(5) 0.0312(3) Uani 1 1 d . . .
H49A H 0.8183 0.3813 0.1138 0.047 Uiso 1 1 calc R . .
H49B H 0.8212 0.4278 0.1747 0.047 Uiso 1 1 calc R . .
H49C H 0.8537 0.4994 0.1231 0.047 Uiso 1 1 calc R . .

loop_
_atom_site_aniso_label
_atom_site_aniso_U_11
_atom_site_aniso_U_22
_atom_site_aniso_U_33
_atom_site_aniso_U_23
_atom_site_aniso_U_13
_atom_site_aniso_U_12
C10 0.0310(8) 0.0205(6) 0.0235(6) -0.0004(4) -0.0011(5) 0.0027(5)
C11 0.0268(7) 0.0213(5) 0.0163(5) -0.0038(4) 0.0011(4) -0.0002(5)
C12 0.0294(8) 0.0212(5) 0.0201(5) 0.0007(4) 0.0011(5) -0.0045(5)
C13 0.0247(7) 0.0235(6) 0.0238(6) -0.0020(4) -0.0008(5) -0.0023(5)
C14 0.0288(8) 0.0194(5) 0.0182(5) -0.0044(4) 0.0001(4) 0.0009(5)
C15 0.0292(8) 0.0227(6) 0.0204(6) 0.0012(4) 0.0048(5) -0.0024(5)
C16 0.0232(7) 0.0272(6) 0.0209(6) -0.0022(4) 0.0035(4) -0.0011(5)
C17 0.0624(11) 0.0369(7) 0.0219(6) -0.0001(5) -0.0050(6) 0.0200(7)
C18 0.0339(9) 0.0239(6) 0.0509(8) 0.0056(6) -0.0127(6) -0.0014(5)
C19 0.0299(8) 0.0219(6) 0.0323(6) 0.0013(5) 0.0039(5) 0.0011(5)
C21 0.0282(8) 0.0193(5) 0.0216(6) -0.0039(4) -0.0028(5) -0.0022(5)
C22 0.0313(8) 0.0195(5) 0.0217(6) -0.0018(4) -0.0040(5) -0.0040(5)
C23 0.0429(9) 0.0226(6) 0.0249(6) 0.0005(5) -0.0079(5) -0.0026(5)
C24 0.0424(9) 0.0229(6) 0.0359(7) -0.0045(5) -0.0147(6) 0.0067(5)
C25 0.0313(9) 0.0301(6) 0.0364(7) -0.0112(5) -0.0068(5) 0.0052(5)
C26 0.0313(8) 0.0262(6) 0.0245(6) -0.0063(5) -0.0019(5) 0.0003(5)
C31 0.0308(8) 0.0283(6) 0.0147(5) 0.0024(4) -0.0045(5) -0.0039(5)
C32 0.0246(7) 0.0304(6) 0.0172(5) 0.0004(4) -0.0023(4) -0.0005(5)
C33 0.0280(8) 0.0383(7) 0.0239(6) -0.0012(5) 0.0014(5) -0.0001(5)
C34 0.0273(8) 0.0553(9) 0.0229(6) 0.0021(6) 0.0024(5) -0.0044(6)
C35 0.0365(9) 0.0520(8) 0.0193(6) 0.0073(5) -0.0022(5) -0.0171(6)
C36 0.0409(9) 0.0339(7) 0.0187(6) 0.0044(5) -0.0046(5) -0.0104(6)
C40 0.0272(7) 0.0246(6) 0.0198(6) 0.0011(4) 0.0006(5) 0.0011(5)
C41 0.0265(7) 0.0237(6) 0.0170(5) -0.0043(4) 0.0011(4) 0.0007(5)
C42 0.0267(7) 0.0216(6) 0.0189(5) -0.0010(4) -0.0021(4) 0.0032(5)
C43 0.0216(7) 0.0259(6) 0.0197(5) -0.0028(4) -0.0016(4) 0.0018(5)
C44 0.0254(7) 0.0233(6) 0.0149(5) -0.0034(4) 0.0005(4) 0.0017(5)
C45 0.0273(8) 0.0226(6) 0.0236(6) 0.0004(4) 0.0014(5) 0.0063(5)
C46 0.0223(7) 0.0279(6) 0.0256(6) -0.0027(5) 0.0007(5) 0.0047(5)
C47 0.0476(10) 0.0249(6) 0.0292(6) -0.0012(5) 0.0057(6) -0.0043(6)
C48 0.0279(8) 0.0339(7) 0.0230(6) 0.0045(5) 0.0021(5) 0.0044(5)
C49 0.0287(8) 0.0355(7) 0.0289(6) 0.0086(5) -0.0024(5) -0.0040(5)

loop_
_atom_type_symbol
_atom_type_description
_atom_type_scat_dispersion_real
_atom_type_scat_dispersion_imag
_atom_type_scat_source
C C 0.0181 0.0091 'International Tables Vol C Tables 4.2.6.8 and 6.1.1.4'
H H 0.0000 0.0000 'International Tables Vol C Tables 4.2.6.8 and 6.1.1.4'

loop_
_geom_angle_atom_site_label_1
_geom_angle_atom_site_label_2
_geom_angle_atom_site_label_3
_geom_angle
_geom_angle_site_symmetry_1
_geom_angle_site_symmetry_3
_geom_angle_publ_flag
C18 C10 C19 108.52(10) . . ?
C18 C10 C14 112.54(10) . . ?
C19 C10 C14 109.02(10) . . ?
C18 C10 C17 108.65(11) . . ?
C19 C10 C17 108.85(10) . . ?
C14 C10 C17 109.20(10) . . ?
C12 C11 C16 117.48(11) . . ?
C12 C11 C21 122.04(10) . . ?
C16 C11 C21 120.39(11) . . ?
C11 C12 C13 121.44(11) . . ?
C11 C12 H12 119.3 . . n
C13 C12 H12 119.3 . . n
C12 C13 C14 121.20(12) . . ?
C12 C13 H13 119.4 . . n
C14 C13 H13 119.4 . . n
C15 C14 C13 117.13(11) . . ?
C15 C14 C10 120.38(11) . . ?
C13 C14 C10 122.49(12) . . ?
C16 C15 C14 121.76(11) . . ?
C16 C15 H15 119.1 . . n
C14 C15 H15 119.1 . . n
C15 C16 C11 120.99(12) . . ?
C15 C16 H16 119.5 . . n
C11 C16 H16 119.5 . . n
C10 C17 H17A 109.5 . . n
C10 C17 H17B 109.5 . . n
H17A C17 H17B 109.5 . . n
C10 C17 H17C 109.5 . . n
H17A C17 H17C 109.5 . . n
H17B C17 H17C 109.5 . . n
C10 C18 H18A 109.5 . . n
C10 C18 H18B 109.5 . . n
H18A C18 H18B 109.5 . . n
C10 C18 H18C 109.5 . . n
H18A C18 H18C 109.5 . . n
H18B C18 H18C 109.5 . . n
C10 C19 H19A 109.5 . . n
C10 C19 H19B 109.5 . . n
H19A C19 H19B 109.5 . . n
C10 C19 H19C 109.5 . . n
H19A C19 H19C 109.5 . . n
H19B C19 H19C 109.5 . . n
C26 C21 C22 118.46(11) . . ?
C26 C21 C11 118.67(10) . . ?
C22 C21 C11 122.80(12) . . ?
C23 C22 C21 118.52(12) . . ?
C23 C22 C31 117.82(11) . . ?
C21 C22 C31 123.63(11) . . ?
C24 C23 C22 121.92(12) . . ?
C24 C23 H23 119.0 . . n
C22 C23 H23 119.0 . . n
C23 C24 C25 119.49(12) . . ?
C23 C24 H24 120.3 . . n
C25 C24 H24 120.3 . . n
C26 C25 C24 119.39(13) . . ?
C26 C25 H25 120.3 . . n
C24 C25 H25 120.3 . . n
C25 C26 C21 122.05(12) . . ?
C25 C26 H26 119.0 . . n
C21 C26 H26 119.0 . . n
C36 C31 C32 118.39(12) . . ?
C36 C31 C22 118.54(11) . . ?
C32 C31 C22 123.05(11) . . ?
C33 C32 C31 118.47(12) . . ?
C33 C32 C41 117.63(11) . . ?
C31 C32 C41 123.89(11) . . ?
C34 C33 C32 122.05(13) . . ?
C34 C33 H33 119.0 . . n
C32 C33 H33 119.0 . . n
C33 C34 C35 119.47(13) . . ?
C33 C34 H34 120.3 . . n
C35 C34 H34 120.3 . . n
C36 C35 C34 119.48(13) . . ?
C36 C35 H35 120.3 . . n
C34 C35 H35 120.3 . . n
C35 C36 C31 122.13(13) . . ?
C35 C36 H36 118.9 . . n
C31 C36 H36 118.9 . . n
C49 C40 C44 112.26(10) . . ?
C49 C40 C48 108.25(10) . . ?
C44 C40 C48 109.28(10) . . ?
C49 C40 C47 108.83(11) . . ?
C44 C40 C47 109.19(10) . . ?
C48 C40 C47 108.97(10) . . ?
C42 C41 C46 117.37(11) . . ?
C42 C41 C32 124.04(10) . . ?
C46 C41 C32 118.56(11) . . ?
C41 C42 C43 121.12(11) . . ?
C41 C42 H42 119.4 . . n
C43 C42 H42 119.4 . . n
C42 C43 C44 121.58(12) . . ?
C42 C43 H43 119.2 . . n
C44 C43 H43 119.2 . . n
C45 C44 C43 116.81(11) . . ?
C45 C44 C40 119.83(10) . . ?
C43 C44 C40 123.36(11) . . ?
C46 C45 C44 121.81(11) . . ?
C46 C45 H45 119.1 . . n
C44 C45 H45 119.1 . . n
C45 C46 C41 121.30(12) . . ?
C45 C46 H46 119.3 . . n
C41 C46 H46 119.3 . . n
C40 C47 H47A 109.5 . . n
C40 C47 H47B 109.5 . . n
H47A C47 H47B 109.5 . . n
C40 C47 H47C 109.5 . . n
H47A C47 H47C 109.5 . . n
H47B C47 H47C 109.5 . . n
C40 C48 H48A 109.5 . . n
C40 C48 H48B 109.5 . . n
H48A C48 H48B 109.5 . . n
C40 C48 H48C 109.5 . . n
H48A C48 H48C 109.5 . . n
H48B C48 H48C 109.5 . . n
C40 C49 H49A 109.5 . . n
C40 C49 H49B 109.5 . . n
H49A C49 H49B 109.5 . . n
C40 C49 H49C 109.5 . . n
H49A C49 H49C 109.5 . . n
H49B C49 H49C 109.5 . . n

loop_
_geom_bond_atom_site_label_1
_geom_bond_atom_site_label_2
_geom_bond_distance
_geom_bond_site_symmetry_2
_geom_bond_publ_flag
C10 C18 1.520(2) . ?
C10 C19 1.5332(16) . ?
C10 C14 1.5380(16) . ?
C10 C17 1.5395(17) . ?
C11 C12 1.3865(18) . ?
C11 C16 1.3969(16) . ?
C11 C21 1.4892(16) . ?
C12 C13 1.3894(17) . ?
C12 H12 0.9500 . n
C13 C14 1.3945(17) . ?
C13 H13 0.9500 . n
C14 C15 1.3916(18) . ?
C15 C16 1.3833(17) . ?
C15 H15 0.9500 . n
C16 H16 0.9500 . n
C17 H17A 0.9800 . n
C17 H17B 0.9800 . n
C17 H17C 0.9800 . n
C18 H18A 0.9800 . n
C18 H18B 0.9800 . n
C18 H18C 0.9800 . n
C19 H19A 0.9800 . n
C19 H19B 0.9800 . n
C19 H19C 0.9800 . n
C21 C26 1.3940(18) . ?
C21 C22 1.4122(16) . ?
C22 C23 1.3999(18) . ?
C22 C31 1.4896(18) . ?
C23 C24 1.381(2) . ?
C23 H23 0.9500 . n
C24 C25 1.386(2) . ?
C24 H24 0.9500 . n
C25 C26 1.3854(18) . ?
C25 H25 0.9500 . n
C26 H26 0.9500 . n
C31 C36 1.3997(18) . ?
C31 C32 1.4099(17) . ?
C32 C33 1.3987(18) . ?
C32 C41 1.4862(17) . ?
C33 C34 1.3822(19) . ?
C33 H33 0.9500 . n
C34 C35 1.383(2) . ?
C34 H34 0.9500 . n
C35 C36 1.380(2) . ?
C35 H35 0.9500 . n
C36 H36 0.9500 . n
C40 C49 1.5238(19) . ?
C40 C44 1.5341(16) . ?
C40 C48 1.5348(15) . ?
C40 C47 1.5414(17) . ?
C41 C42 1.3890(18) . ?
C41 C46 1.3974(16) . ?
C42 C43 1.3897(17) . ?
C42 H42 0.9500 . n
C43 C44 1.3979(16) . ?
C43 H43 0.9500 . n
C44 C45 1.3910(18) . ?
C45 C46 1.3806(18) . ?
C45 H45 0.9500 . n
C46 H46 0.9500 . n
C47 H47A 0.9800 . n
C47 H47B 0.9800 . n
C47 H47C 0.9800 . n
C48 H48A 0.9800 . n
C48 H48B 0.9800 . n
C48 H48C 0.9800 . n
C49 H49A 0.9800 . n
C49 H49B 0.9800 . n
C49 H49C 0.9800 . n

loop_
_cod_related_entry_id
_cod_related_entry_database
_cod_related_entry_code
1 ChemSpider 9949115
